data_1517803
loop_
_publ_author_name
'Datchi, Fr\'ed\'eric'
'Mallick, Bidyut'
'Salamat, Ashkan'
'Rousse, Gwena\"elle'
'Ninet, Sandra'
'Garbarino, Gaston'
'Bouvier, Pierre'
'Mezouar, Mohamed'

_publ_section_title
;
 Structure and compressibility of the high-pressure molecular phase II of
 carbon dioxide
;
_journal_coden_ASTM PRBMDO
_journal_issue 14
_journal_name_full
;
 Physical Review B: Condensed Matter and Materials Physics
;
_journal_page_first 144101
_journal_paper_doi 10.1103/physrevb.89.144101
_journal_volume 89
_journal_year 2014
_chemical_formula_iupac CO2
_chemical_formula_sum 'C O2'
_chemical_formula_weight 44.01
_chemical_name_common 'carbon dioxide'
_chemical_name_systematic 'carbon dioxide'
_space_group_IT_number 136
_symmetry_cell_setting tetragonal
_symmetry_space_group_name_Hall '-P 4n 2n'
_symmetry_space_group_name_H-M 'P 42/m n m'
_cell_angle_alpha 90.00000
_cell_angle_beta 90.00000
_cell_angle_gamma 90.00000
_cell_formula_units_Z 2
_cell_length_a 3.5161(16)
_cell_length_b 3.5161(16)
_cell_length_c 4.1043(19)
_cell_measurement_temperature 295
_cell_volume 50.74(4)
_computing_data_collection fit2D
_computing_structure_refinement FULLPROF
_diffrn_ambient_temperature 295
_diffrn_detector 'Mar CCD'
_diffrn_detector_type 'Mar CCD'
_diffrn_measurement_device_type 'ESRF ID 27'
_diffrn_radiation_monochromator 'Si monochromator'
_diffrn_radiation_type X-ray
_diffrn_source ESRF
_pd_instr_location 'ESRF ID 27'
_pd_meas_2theta_range_inc 0.012747
_pd_meas_2theta_range_max 20.67500
_pd_meas_2theta_range_min 6.76856
_pd_meas_number_of_points 1093
_pd_meas_scan_method cont
_pd_prep_pressure 25800000
_pd_prep_temperature 295
_pd_proc_2theta_range_inc 0.012747
_pd_proc_2theta_range_max 20.6796
_pd_proc_2theta_range_min 6.7731
_pd_proc_ls_background_function 'linear interpolation'
_pd_proc_ls_pref_orient_corr None
_pd_proc_ls_profile_function 'Thomson-Cox-Hasting * Axial divergence asymmetry'
_pd_proc_ls_prof_R_factor 0.0890
_pd_proc_ls_prof_wR_expected 1.4535
_pd_proc_ls_prof_wR_factor 0.1705
_pd_proc_wavelength 0.373800
_pd_spec_mounting 'diamond anvil cell'
_pd_spec_mount_mode transmission
_refine_ls_number_parameters 15
_refine_ls_number_reflns 20
_refine_ls_number_restraints 0
_refine_ls_R_I_factor 1.9210
_cod_data_source_file Datchi_CO2-II.cif
_cod_data_source_block CO2-II
_cod_depositor_comments
;
The following automatic conversions were performed:

'_symmetry_cell_setting' value 'Tetragonal' changed to 'tetragonal'
according to the built-in table from CIF Core dictionary named
'cif_core.dic' version 2.4.1 from 2010-06-29.

Automatic conversion script
Id: cif_fix_values 2281 2013-09-26 08:29:07Z andrius 
;
_cod_database_code 1517803
_pd_proc_ls_prof_cr_factor 11.2191
_pd_proc_ls_prof_cwr_factor 6.1177
_pd_proc_ls_prof_cwr_expected 52.1452
_pd_proc_ls_prof_chi2 0.0138
_pd_proc_ls_prof_echi2 0.0138

loop_
_symmetry_equiv_pos_as_xyz
x,y,z
-y+1/2,x+1/2,z+1/2
x+1/2,-y+1/2,-z+1/2
-x,-y,z
y,x,-z
y+1/2,-x+1/2,z+1/2
-x+1/2,y+1/2,-z+1/2
-y,-x,-z
-x,-y,-z
y+1/2,-x+1/2,-z+1/2
-x+1/2,y+1/2,z+1/2
x,y,-z
-y,-x,z
-y+1/2,x+1/2,-z+1/2
x+1/2,-y+1/2,z+1/2
y,x,z

loop_
_atom_site_label
_atom_site_fract_x
_atom_site_fract_y
_atom_site_fract_z
_atom_site_U_iso_or_equiv
_atom_site_occupancy
_atom_site_adp_type
_atom_site_type_symbol
C1 0.00000 0.00000 0.00000 0.05(3) 1.00000 Uiso C
O1 0.230(6) 0.230(6) 0.00000 0.007(10) 1.00000 Uiso O

loop_
_atom_type_symbol
_atom_type_scat_Cromer_Mann_a1
_atom_type_scat_Cromer_Mann_b1
_atom_type_scat_Cromer_Mann_a2
_atom_type_scat_Cromer_Mann_b2
_atom_type_scat_Cromer_Mann_a3
_atom_type_scat_Cromer_Mann_b3
_atom_type_scat_Cromer_Mann_a4
_atom_type_scat_Cromer_Mann_b4
_atom_type_scat_Cromer_Mann_c
_atom_type_scat_dispersion_real
_atom_type_scat_dispersion_imag
_atom_type_scat_source
C 2.31000 20.84390 1.02000 10.20750 1.58860 0.56870 0.86500 51.65120 0.21560 0.00000 0.00100 International_Tables_for_Crystallography_Vol.C(1991)_Tables_6.1.1.4_and_6.1.1.5
O 3.04850 13.27710 2.28680 5.70110 1.54630 0.32390 0.86700 32.90890 0.25080 0.00300 0.00400 International_Tables_for_Crystallography_Vol.C(1991)_Tables_6.1.1.4_and_6.1.1.5
